data_4106626
loop_
_publ_author_name
'Shintaro Ishida'
'Fumiya Hirakawa'
'Takeaki Iwamoto'

_publ_section_title
;
 A Stable Dialkylphosphinyl Radical
;
_journal_name_full 'Journal of the American Chemical Society'
_journal_page_first 12968
_journal_page_last 12971
_journal_paper_doi 10.1021/ja205001m
_journal_volume 133
_journal_year 2011
_chemical_formula_sum 'C16 H41 P Si4'
_chemical_formula_weight 376.82
_chemical_name_systematic
; 
 ? 
;
_space_group_IT_number 14
_symmetry_cell_setting monoclinic
_symmetry_space_group_name_Hall '-P 2yn'
_symmetry_space_group_name_H-M 'P 1 21/n 1'
_atom_sites_solution_hydrogens geom
_atom_sites_solution_primary direct
_atom_sites_solution_secondary difmap
_audit_creation_method SHELXL-97
_cell_angle_alpha 90.00
_cell_angle_beta 100.954(2)
_cell_angle_gamma 90.00
_cell_formula_units_Z 4
_cell_length_a 11.3757(19)
_cell_length_b 12.764(2)
_cell_length_c 16.481(3)
_cell_measurement_reflns_used 8209
_cell_measurement_temperature 100(2)
_cell_measurement_theta_max 27.85
_cell_measurement_theta_min 2.40
_cell_volume 2349.4(7)
_computing_cell_refinement 'Bruker SMART'
_computing_data_collection 'Bruker SMART'
_computing_data_reduction 'Bruker SAINT'
_computing_molecular_graphics 'Bruker SHELXTL'
_computing_publication_material 'Bruker SHELXTL'
_computing_structure_refinement 'Bruker SHELXTL'
_computing_structure_solution 'Bruker SHELXTL'
_diffrn_ambient_temperature 100(2)
_diffrn_measured_fraction_theta_full 0.995
_diffrn_measured_fraction_theta_max 0.995
_diffrn_measurement_device_type 'CCD area detector'
_diffrn_measurement_method 'phi and omega scans'
_diffrn_radiation_monochromator graphite
_diffrn_radiation_source 'fine-focus sealed tube'
_diffrn_radiation_type MoK\a
_diffrn_radiation_wavelength 0.71073
_diffrn_reflns_av_R_equivalents 0.0184
_diffrn_reflns_av_sigmaI/netI 0.0208
_diffrn_reflns_limit_h_max 13
_diffrn_reflns_limit_h_min -13
_diffrn_reflns_limit_k_max 15
_diffrn_reflns_limit_k_min -9
_diffrn_reflns_limit_l_max 19
_diffrn_reflns_limit_l_min -17
_diffrn_reflns_number 10768
_diffrn_reflns_theta_full 25.00
_diffrn_reflns_theta_max 25.00
_diffrn_reflns_theta_min 2.01
_exptl_absorpt_coefficient_mu 0.317
_exptl_absorpt_correction_T_max 0.9394
_exptl_absorpt_correction_T_min 0.8838
_exptl_absorpt_correction_type empirical
_exptl_absorpt_process_details SADABS
_exptl_crystal_colour colorless
_exptl_crystal_density_diffrn 1.065
_exptl_crystal_description block
_exptl_crystal_F_000 832
_exptl_crystal_size_max 0.40
_exptl_crystal_size_mid 0.30
_exptl_crystal_size_min 0.20
_refine_diff_density_max 0.364
_refine_diff_density_min -0.358
_refine_diff_density_rms 0.044
_refine_ls_extinction_method none
_refine_ls_goodness_of_fit_ref 1.043
_refine_ls_hydrogen_treatment mixed
_refine_ls_matrix_type full
_refine_ls_number_parameters 210
_refine_ls_number_reflns 4115
_refine_ls_number_restraints 0
_refine_ls_restrained_S_all 1.043
_refine_ls_R_factor_all 0.0327
_refine_ls_R_factor_gt 0.0291
_refine_ls_shift/su_max 0.001
_refine_ls_shift/su_mean 0.000
_refine_ls_structure_factor_coef Fsqd
_refine_ls_weighting_details 'calc w=1/[\s^2^(Fo^2^)+(0.0406P)^2^+1.2372P] where P=(Fo^2^+2Fc^2^)/3'
_refine_ls_weighting_scheme calc
_refine_ls_wR_factor_gt 0.0765
_refine_ls_wR_factor_ref 0.0805
_reflns_number_gt 3735
_reflns_number_total 4115
_reflns_threshold_expression >2sigma(I)
_cod_data_source_file ja205001m_si_002_3.cif
_cod_data_source_block compound_3_dialkylhydrophosphine
_cod_database_code 4106626

loop_
_symmetry_equiv_pos_as_xyz
'x, y, z'
'-x+1/2, y+1/2, -z+1/2'
'-x, -y, -z'
'x-1/2, -y-1/2, z-1/2'

loop_
_atom_site_label
_atom_site_type_symbol
_atom_site_fract_x
_atom_site_fract_y
_atom_site_fract_z
_atom_site_U_iso_or_equiv
_atom_site_adp_type
_atom_site_occupancy
_atom_site_symmetry_multiplicity
_atom_site_calc_flag
_atom_site_refinement_flags
_atom_site_disorder_assembly
_atom_site_disorder_group
P1 P 0.62913(3) 0.73710(3) 0.24304(2) 0.01880(11) Uani 1 1 d . . .
H42 H 0.668(3) 0.755(3) 0.330(2) 0.024(9) Uiso 0.50 1 d P A 2
H41 H 0.594(3) 0.762(2) 0.1580(19) 0.015(8) Uiso 0.50 1 d P B 1
C1 C 0.49898(13) 0.64876(11) 0.25095(9) 0.0174(3) Uani 1 1 d . . .
C2 C 0.55518(13) 0.53674(12) 0.26355(10) 0.0207(3) Uani 1 1 d . . .
H1 H 0.5832 0.5233 0.3232 0.025 Uiso 1 1 calc R . .
H2 H 0.4939 0.4835 0.2418 0.025 Uiso 1 1 calc R . .
C3 C 0.66076(13) 0.52812(11) 0.21829(9) 0.0195(3) Uani 1 1 d . . .
H3 H 0.6306 0.5202 0.1582 0.023 Uiso 1 1 calc R . .
H4 H 0.7095 0.4657 0.2381 0.023 Uiso 1 1 calc R . .
C4 C 0.73942(13) 0.62909(11) 0.23501(9) 0.0167(3) Uani 1 1 d . . .
Si1 Si 0.43344(4) 0.68723(4) 0.34503(3) 0.02604(12) Uani 1 1 d . . .
C5 C 0.3506(2) 0.57405(17) 0.37973(14) 0.0477(5) Uani 1 1 d . . .
H5 H 0.3153 0.5955 0.4270 0.072 Uiso 1 1 calc R . .
H6 H 0.4062 0.5158 0.3961 0.072 Uiso 1 1 calc R . .
H7 H 0.2870 0.5516 0.3343 0.072 Uiso 1 1 calc R . .
C6 C 0.33473(18) 0.80542(16) 0.32393(12) 0.0391(5) Uani 1 1 d . . .
H8 H 0.2653 0.7889 0.2808 0.059 Uiso 1 1 calc R . .
H9 H 0.3798 0.8632 0.3054 0.059 Uiso 1 1 calc R . .
H10 H 0.3074 0.8259 0.3746 0.059 Uiso 1 1 calc R . .
C7 C 0.5494(2) 0.72481(19) 0.43704(12) 0.0503(6) Uani 1 1 d . . .
H11 H 0.5099 0.7462 0.4823 0.076 Uiso 1 1 calc R . .
H12 H 0.5973 0.7832 0.4223 0.076 Uiso 1 1 calc R . .
H13 H 0.6017 0.6647 0.4546 0.076 Uiso 1 1 calc R . .
Si2 Si 0.37875(4) 0.65395(3) 0.15274(3) 0.02226(12) Uani 1 1 d . . .
C8 C 0.35503(18) 0.78976(14) 0.11003(11) 0.0388(5) Uani 1 1 d . . .
H14 H 0.2896 0.7894 0.0618 0.058 Uiso 1 1 calc R . .
H15 H 0.4286 0.8145 0.0935 0.058 Uiso 1 1 calc R . .
H16 H 0.3345 0.8365 0.1524 0.058 Uiso 1 1 calc R . .
C9 C 0.23154(15) 0.60350(16) 0.17004(13) 0.0404(5) Uani 1 1 d . . .
H17 H 0.1733 0.6056 0.1179 0.061 Uiso 1 1 calc R . .
H18 H 0.2031 0.6472 0.2112 0.061 Uiso 1 1 calc R . .
H19 H 0.2409 0.5311 0.1900 0.061 Uiso 1 1 calc R . .
C10 C 0.41245(16) 0.56599(15) 0.06942(11) 0.0342(4) Uani 1 1 d . . .
H20 H 0.4258 0.4945 0.0909 0.051 Uiso 1 1 calc R . .
H21 H 0.4845 0.5909 0.0510 0.051 Uiso 1 1 calc R . .
H22 H 0.3447 0.5664 0.0227 0.051 Uiso 1 1 calc R . .
Si3 Si 0.81437(4) 0.65627(3) 0.14294(3) 0.02074(12) Uani 1 1 d . . .
C11 C 0.70767(19) 0.70374(16) 0.04916(11) 0.0395(5) Uani 1 1 d . . .
H23 H 0.6662 0.7665 0.0633 0.059 Uiso 1 1 calc R . .
H24 H 0.6489 0.6488 0.0297 0.059 Uiso 1 1 calc R . .
H25 H 0.7522 0.7207 0.0055 0.059 Uiso 1 1 calc R . .
C12 C 0.88130(17) 0.53306(14) 0.10924(12) 0.0365(4) Uani 1 1 d . . .
H26 H 0.9041 0.5446 0.0555 0.055 Uiso 1 1 calc R . .
H27 H 0.8224 0.4763 0.1045 0.055 Uiso 1 1 calc R . .
H28 H 0.9524 0.5139 0.1501 0.055 Uiso 1 1 calc R . .
C13 C 0.92994(15) 0.76187(13) 0.16685(11) 0.0282(4) Uani 1 1 d . . .
H29 H 0.9928 0.7395 0.2128 0.042 Uiso 1 1 calc R . .
H30 H 0.8924 0.8261 0.1822 0.042 Uiso 1 1 calc R . .
H31 H 0.9652 0.7753 0.1180 0.042 Uiso 1 1 calc R . .
Si4 Si 0.85676(4) 0.61607(3) 0.33421(3) 0.02179(12) Uani 1 1 d . . .
C14 C 0.80589(16) 0.53249(15) 0.41476(10) 0.0328(4) Uani 1 1 d . . .
H32 H 0.8715 0.5247 0.4624 0.049 Uiso 1 1 calc R . .
H33 H 0.7822 0.4633 0.3914 0.049 Uiso 1 1 calc R . .
H34 H 0.7374 0.5658 0.4325 0.049 Uiso 1 1 calc R . .
C15 C 0.90451(19) 0.74723(14) 0.38028(11) 0.0384(5) Uani 1 1 d . . .
H35 H 0.9707 0.7380 0.4274 0.058 Uiso 1 1 calc R . .
H36 H 0.8369 0.7808 0.3990 0.058 Uiso 1 1 calc R . .
H37 H 0.9309 0.7914 0.3385 0.058 Uiso 1 1 calc R . .
C16 C 0.99304(15) 0.54483(15) 0.31600(12) 0.0351(4) Uani 1 1 d . . .
H38 H 1.0305 0.5844 0.2767 0.053 Uiso 1 1 calc R . .
H39 H 0.9701 0.4752 0.2934 0.053 Uiso 1 1 calc R . .
H40 H 1.0499 0.5376 0.3684 0.053 Uiso 1 1 calc R . .

loop_
_atom_site_aniso_label
_atom_site_aniso_U_11
_atom_site_aniso_U_22
_atom_site_aniso_U_33
_atom_site_aniso_U_23
_atom_site_aniso_U_13
_atom_site_aniso_U_12
P1 0.0181(2) 0.01211(19) 0.0259(2) -0.00142(15) 0.00370(16) 0.00011(14)
C1 0.0185(7) 0.0133(7) 0.0206(7) 0.0004(6) 0.0038(6) -0.0008(6)
C2 0.0204(7) 0.0137(7) 0.0274(8) 0.0016(6) 0.0027(6) -0.0008(6)
C3 0.0198(7) 0.0122(7) 0.0256(8) -0.0020(6) 0.0018(6) -0.0005(6)
C4 0.0180(7) 0.0121(7) 0.0193(7) -0.0011(6) 0.0020(6) 0.0007(6)
Si1 0.0295(2) 0.0261(3) 0.0247(2) 0.00361(19) 0.01060(19) 0.00542(19)
C5 0.0500(12) 0.0432(12) 0.0583(13) 0.0194(10) 0.0315(10) 0.0045(10)
C6 0.0459(11) 0.0359(11) 0.0397(10) 0.0013(9) 0.0189(9) 0.0144(9)
C7 0.0669(15) 0.0559(14) 0.0247(10) -0.0096(9) 0.0000(9) 0.0157(11)
Si2 0.0207(2) 0.0175(2) 0.0252(2) -0.00099(17) -0.00413(17) -0.00169(16)
C8 0.0499(12) 0.0250(9) 0.0327(10) 0.0035(8) -0.0147(8) -0.0011(8)
C9 0.0211(9) 0.0380(11) 0.0591(13) -0.0043(9) 0.0001(8) -0.0043(8)
C10 0.0341(9) 0.0364(10) 0.0275(9) -0.0108(8) -0.0060(7) -0.0043(8)
Si3 0.0236(2) 0.0183(2) 0.0210(2) -0.00463(17) 0.00578(17) -0.00351(17)
C11 0.0542(12) 0.0397(11) 0.0213(9) 0.0033(8) -0.0013(8) -0.0134(9)
C12 0.0356(10) 0.0311(10) 0.0463(11) -0.0180(9) 0.0167(8) -0.0042(8)
C13 0.0294(9) 0.0246(9) 0.0323(9) -0.0042(7) 0.0104(7) -0.0074(7)
Si4 0.0234(2) 0.0171(2) 0.0212(2) 0.00181(17) -0.00491(17) -0.00043(17)
C14 0.0373(10) 0.0325(10) 0.0256(9) 0.0090(7) -0.0021(7) 0.0034(8)
C15 0.0539(12) 0.0261(10) 0.0274(9) -0.0023(7) -0.0126(8) -0.0066(8)
C16 0.0228(9) 0.0318(10) 0.0467(11) 0.0102(8) -0.0035(7) 0.0034(7)

loop_
_atom_type_symbol
_atom_type_description
_atom_type_scat_dispersion_real
_atom_type_scat_dispersion_imag
_atom_type_scat_source
C C 0.0033 0.0016 'International Tables Vol C Tables 4.2.6.8 and 6.1.1.4'
H H 0.0000 0.0000 'International Tables Vol C Tables 4.2.6.8 and 6.1.1.4'
P P 0.1023 0.0942 'International Tables Vol C Tables 4.2.6.8 and 6.1.1.4'
Si Si 0.0817 0.0704 'International Tables Vol C Tables 4.2.6.8 and 6.1.1.4'

loop_
_geom_angle_atom_site_label_1
_geom_angle_atom_site_label_2
_geom_angle_atom_site_label_3
_geom_angle
C1 P1 C4 96.28(7)
C1 P1 H42 97.0(13)
C4 P1 H42 95.9(13)
C1 P1 H41 97.3(12)
C4 P1 H41 99.2(13)
H42 P1 H41 157.9(19)
C2 C1 P1 104.44(10)
C2 C1 Si1 109.91(10)
P1 C1 Si1 109.60(7)
C2 C1 Si2 110.66(10)
P1 C1 Si2 111.45(7)
Si1 C1 Si2 110.61(7)
C3 C2 C1 109.83(12)
C3 C2 H1 109.7
C1 C2 H1 109.7
C3 C2 H2 109.7
C1 C2 H2 109.7
H1 C2 H2 108.2
C2 C3 C4 109.27(12)
C2 C3 H3 109.8
C4 C3 H3 109.8
C2 C3 H4 109.8
C4 C3 H4 109.8
H3 C3 H4 108.3
C3 C4 P1 104.41(9)
C3 C4 Si3 109.69(10)
P1 C4 Si3 109.07(7)
C3 C4 Si4 111.25(10)
P1 C4 Si4 111.68(7)
Si3 C4 Si4 110.56(7)
C5 Si1 C6 111.07(9)
C5 Si1 C7 105.55(11)
C6 Si1 C7 104.43(10)
C5 Si1 C1 110.28(8)
C6 Si1 C1 111.68(8)
C7 Si1 C1 113.57(9)
Si1 C5 H5 109.5
Si1 C5 H6 109.5
H5 C5 H6 109.5
Si1 C5 H7 109.5
H5 C5 H7 109.5
H6 C5 H7 109.5
Si1 C6 H8 109.5
Si1 C6 H9 109.5
H8 C6 H9 109.5
Si1 C6 H10 109.5
H8 C6 H10 109.5
H9 C6 H10 109.5
Si1 C7 H11 109.5
Si1 C7 H12 109.5
H11 C7 H12 109.5
Si1 C7 H13 109.5
H11 C7 H13 109.5
H12 C7 H13 109.5
C9 Si2 C10 102.72(9)
C9 Si2 C8 107.92(9)
C10 Si2 C8 108.37(9)
C9 Si2 C1 112.16(8)
C10 Si2 C1 112.81(7)
C8 Si2 C1 112.31(7)
Si2 C8 H14 109.5
Si2 C8 H15 109.5
H14 C8 H15 109.5
Si2 C8 H16 109.5
H14 C8 H16 109.5
H15 C8 H16 109.5
Si2 C9 H17 109.5
Si2 C9 H18 109.5
H17 C9 H18 109.5
Si2 C9 H19 109.5
H17 C9 H19 109.5
H18 C9 H19 109.5
Si2 C10 H20 109.5
Si2 C10 H21 109.5
H20 C10 H21 109.5
Si2 C10 H22 109.5
H20 C10 H22 109.5
H21 C10 H22 109.5
C13 Si3 C11 105.05(8)
C13 Si3 C12 110.95(8)
C11 Si3 C12 105.21(9)
C13 Si3 C4 111.44(7)
C11 Si3 C4 113.40(8)
C12 Si3 C4 110.53(8)
Si3 C11 H23 109.5
Si3 C11 H24 109.5
H23 C11 H24 109.5
Si3 C11 H25 109.5
H23 C11 H25 109.5
H24 C11 H25 109.5
Si3 C12 H26 109.5
Si3 C12 H27 109.5
H26 C12 H27 109.5
Si3 C12 H28 109.5
H26 C12 H28 109.5
H27 C12 H28 109.5
Si3 C13 H29 109.5
Si3 C13 H30 109.5
H29 C13 H30 109.5
Si3 C13 H31 109.5
H29 C13 H31 109.5
H30 C13 H31 109.5
C16 Si4 C15 108.29(9)
C16 Si4 C14 102.32(8)
C15 Si4 C14 108.98(9)
C16 Si4 C4 111.75(8)
C15 Si4 C4 111.73(7)
C14 Si4 C4 113.27(7)
Si4 C14 H32 109.5
Si4 C14 H33 109.5
H32 C14 H33 109.5
Si4 C14 H34 109.5
H32 C14 H34 109.5
H33 C14 H34 109.5
Si4 C15 H35 109.5
Si4 C15 H36 109.5
H35 C15 H36 109.5
Si4 C15 H37 109.5
H35 C15 H37 109.5
H36 C15 H37 109.5
Si4 C16 H38 109.5
Si4 C16 H39 109.5
H38 C16 H39 109.5
Si4 C16 H40 109.5
H38 C16 H40 109.5
H39 C16 H40 109.5

loop_
_geom_bond_atom_site_label_1
_geom_bond_atom_site_label_2
_geom_bond_distance
P1 C1 1.8852(15)
P1 C4 1.8856(15)
P1 H42 1.44(3)
P1 H41 1.42(3)
C1 C2 1.564(2)
C1 Si1 1.9080(15)
C1 Si2 1.9114(15)
C2 C3 1.533(2)
C2 H1 0.9900
C2 H2 0.9900
C3 C4 1.563(2)
C3 H3 0.9900
C3 H4 0.9900
C4 Si3 1.9082(15)
C4 Si4 1.9113(15)
Si1 C5 1.873(2)
Si1 C6 1.8732(19)
Si1 C7 1.874(2)
C5 H5 0.9800
C5 H6 0.9800
C5 H7 0.9800
C6 H8 0.9800
C6 H9 0.9800
C6 H10 0.9800
C7 H11 0.9800
C7 H12 0.9800
C7 H13 0.9800
Si2 C9 1.8660(18)
Si2 C10 1.8691(18)
Si2 C8 1.8711(18)
C8 H14 0.9800
C8 H15 0.9800
C8 H16 0.9800
C9 H17 0.9800
C9 H18 0.9800
C9 H19 0.9800
C10 H20 0.9800
C10 H21 0.9800
C10 H22 0.9800
Si3 C13 1.8718(17)
Si3 C11 1.8751(19)
Si3 C12 1.8768(18)
C11 H23 0.9800
C11 H24 0.9800
C11 H25 0.9800
C12 H26 0.9800
C12 H27 0.9800
C12 H28 0.9800
C13 H29 0.9800
C13 H30 0.9800
C13 H31 0.9800
Si4 C16 1.8700(18)
Si4 C15 1.8754(18)
Si4 C14 1.8780(18)
C14 H32 0.9800
C14 H33 0.9800
C14 H34 0.9800
C15 H35 0.9800
C15 H36 0.9800
C15 H37 0.9800
C16 H38 0.9800
C16 H39 0.9800
C16 H40 0.9800

loop_
_geom_torsion_atom_site_label_1
_geom_torsion_atom_site_label_2
_geom_torsion_atom_site_label_3
_geom_torsion_atom_site_label_4
_geom_torsion
C4 P1 C1 C2 10.29(10)
C4 P1 C1 Si1 128.00(8)
C4 P1 C1 Si2 -109.22(8)
P1 C1 C2 C3 -31.91(14)
Si1 C1 C2 C3 -149.41(10)
Si2 C1 C2 C3 88.14(13)
C1 C2 C3 C4 44.22(16)
C2 C3 C4 P1 -33.56(13)
C2 C3 C4 Si3 -150.31(10)
C2 C3 C4 Si4 87.05(13)
C1 P1 C4 C3 12.78(10)
C1 P1 C4 Si3 129.97(8)
C1 P1 C4 Si4 -107.54(8)
C2 C1 Si1 C5 -42.79(13)
P1 C1 Si1 C5 -157.03(9)
Si2 C1 Si1 C5 79.69(10)
C2 C1 Si1 C6 -166.79(11)
P1 C1 Si1 C6 78.97(10)
Si2 C1 Si1 C6 -44.31(11)
C2 C1 Si1 C7 75.43(13)
P1 C1 Si1 C7 -38.81(12)
Si2 C1 Si1 C7 -162.08(9)
C2 C1 Si2 C9 82.52(12)
P1 C1 Si2 C9 -161.72(9)
Si1 C1 Si2 C9 -39.52(11)
C2 C1 Si2 C10 -32.90(13)
P1 C1 Si2 C10 82.86(10)
Si1 C1 Si2 C10 -154.94(8)
C2 C1 Si2 C8 -155.72(11)
P1 C1 Si2 C8 -39.97(11)
Si1 C1 Si2 C8 82.23(10)
C3 C4 Si3 C13 -170.06(10)
P1 C4 Si3 C13 76.15(9)
Si4 C4 Si3 C13 -47.01(10)
C3 C4 Si3 C11 71.66(12)
P1 C4 Si3 C11 -42.13(10)
Si4 C4 Si3 C11 -165.29(8)
C3 C4 Si3 C12 -46.20(12)
P1 C4 Si3 C12 -159.99(8)
Si4 C4 Si3 C12 76.85(9)
C3 C4 Si4 C16 83.41(12)
P1 C4 Si4 C16 -160.35(8)
Si3 C4 Si4 C16 -38.72(10)
C3 C4 Si4 C15 -155.07(11)
P1 C4 Si4 C15 -38.84(11)
Si3 C4 Si4 C15 82.79(10)
C3 C4 Si4 C14 -31.52(13)
P1 C4 Si4 C14 84.71(10)
Si3 C4 Si4 C14 -153.66(8)
